data_2205858
loop_
_publ_author_name
'Shen, Xu-Jie'
'Xiao, Li-Ping'
'Xu, Ru-Ren'

_publ_section_title
;Bis(2-aminoethylaminium-\k<i>N</i>^2^)bis(dimethylglyoximato-\k^2^<i>N,N</i>')cobalt(III)
 dichloro(dimethylglyoximato-\k^2^<i>N,N</i>')(dimethylglyoxime-\k^2^<i>N,N</i>')cobaltate(III)
 dichloride 0.75-hydrate
;
_journal_issue 6
_journal_name_full 'Acta Crystallographica Section E'
_journal_page_first m1185
_journal_page_last m1187
_journal_paper_doi 10.1107/S1600536805015552
_journal_volume 61
_journal_year 2005
_chemical_formula_iupac
;
[Co (C4 H7 N2 O2)2 (C2 H9 N2)2]
[Co (C4 H6 N2 O2) Cl2 (C4 H8 N2 O2)] Cl2, 0.75H2 O
;
_chemical_formula_moiety 'C12 H32 Co N8 O4 3+, C8 H14 Cl2 Co N4 O4 -, 2Cl -, 0.75H2 O'
_chemical_formula_sum 'C20 H47.5 Cl4 Co2 N12 O8.75'
_chemical_formula_weight 855.86
_chemical_name_systematic
;
Bis(2-aminoethylaminium-\kN^2^)bis(dimethylglyoximato-\k^2^N,N')cobalt(III)
dichloro(dimethylglyoximato-\k^2^N,N')(dimethylglyoxime-\k^2^N,N')cobalt(III)
dichloride 0.75-hydrate
;
_space_group_IT_number 12
_symmetry_cell_setting monoclinic
_symmetry_space_group_name_Hall '-C 2y'
_symmetry_space_group_name_H-M 'C 1 2/m 1'
_atom_sites_solution_hydrogens geom
_atom_sites_solution_primary direct
_atom_sites_solution_secondary difmap
_audit_creation_method SHELXL-97
_cell_angle_alpha 90.00
_cell_angle_beta 104.847(2)
_cell_angle_gamma 90.00
_cell_formula_units_Z 4
_cell_length_a 19.531(2)
_cell_length_b 25.500(2)
_cell_length_c 7.8777(7)
_cell_measurement_reflns_used 4776
_cell_measurement_temperature 295(2)
_cell_measurement_theta_max 28.29
_cell_measurement_theta_min 1.60
_cell_volume 3792.4(6)
_computing_cell_refinement 'SAINT (Bruker, 2002)'
_computing_data_collection 'SMART (Bruker, 2002)'
_computing_data_reduction SAINT
_computing_molecular_graphics SHELXTL
_computing_publication_material SHELXTL
_computing_structure_refinement SHELXTL
_computing_structure_solution 'SHELXTL (Bruker, 2002)'
_diffrn_ambient_temperature 295(2)
_diffrn_measured_fraction_theta_full 0.987
_diffrn_measured_fraction_theta_max 0.987
_diffrn_measurement_device_type 'Bruker APEX area-detector'
_diffrn_measurement_method '\f and \w'
_diffrn_radiation_monochromator graphite
_diffrn_radiation_source 'fine-focus sealed tube'
_diffrn_radiation_type MoK\a
_diffrn_radiation_wavelength 0.71073
_diffrn_reflns_av_R_equivalents 0.0672
_diffrn_reflns_av_sigmaI/netI 0.0904
_diffrn_reflns_limit_h_max 25
_diffrn_reflns_limit_h_min -24
_diffrn_reflns_limit_k_max 30
_diffrn_reflns_limit_k_min -33
_diffrn_reflns_limit_l_max 10
_diffrn_reflns_limit_l_min -9
_diffrn_reflns_number 13650
_diffrn_reflns_theta_full 28.29
_diffrn_reflns_theta_max 28.29
_diffrn_reflns_theta_min 1.60
_diffrn_standards_number 0
_exptl_absorpt_coefficient_mu 1.214
_exptl_absorpt_correction_T_max 0.771
_exptl_absorpt_correction_T_min 0.692
_exptl_absorpt_correction_type multi-scan
_exptl_absorpt_process_details '(SADABS; Bruker, 2002)'
_exptl_crystal_colour dark-red
_exptl_crystal_density_diffrn 1.499
_exptl_crystal_density_method 'not measured'
_exptl_crystal_description block
_exptl_crystal_F_000 1774
_exptl_crystal_size_max 0.33
_exptl_crystal_size_mid 0.25
_exptl_crystal_size_min 0.21
_refine_diff_density_max 0.472
_refine_diff_density_min -0.430
_refine_ls_extinction_method none
_refine_ls_goodness_of_fit_ref 1.044
_refine_ls_hydrogen_treatment constr
_refine_ls_matrix_type full
_refine_ls_number_parameters 255
_refine_ls_number_reflns 4774
_refine_ls_number_restraints 6
_refine_ls_restrained_S_all 2.438
_refine_ls_R_factor_all 0.1067
_refine_ls_R_factor_gt 0.0482
_refine_ls_shift/su_max 0.000
_refine_ls_shift/su_mean 0.000
_refine_ls_structure_factor_coef Fsqd
_refine_ls_weighting_details 'calc w = 1/[\s^2^(Fo^2^)+(0.0575P)^2^] where P = (Fo^2^+2Fc^2^)/3'
_refine_ls_weighting_scheme calc
_refine_ls_wR_factor_gt 0.1261
_refine_ls_wR_factor_ref 0.1437
_reflns_number_gt 2557
_reflns_number_total 4774
_reflns_threshold_expression I>2\s(I)
_cod_data_source_file bh6003.cif
_cod_data_source_block I
_cod_depositor_comments
;
The following automatic conversions were performed:
'_symmetry_cell_setting' value 'Monoclinic' changed to 'monoclinic'
according to '/home/saulius/struct/CIF-dictionaries/cif_core.dic'
dictionary named 'cif_core.dic' version 2.4.1 from 2010-06-29.

Automatic conversion script
Id: cif_fix_enum 1527 2010-12-29 10:47:43Z saulius 

The following automatic conversions were performed:

'_symmetry_cell_setting' value 'Monoclinic' changed to 'monoclinic'
according to /home/saulius/struct/CIF-dictionaries/cif_core.dic
dictionary named 'cif_core.dic' version 2.4.1 from 2010-06-29.

Automatic conversion script
Id: cif_fix_values 1715 2011-07-08 13:25:40Z adriana 
;
_cod_original_sg_symbol_H-M 'C 2/m'
_cod_original_formula_sum 'C20 H47.50 Cl4 Co2 N12 O8.75'
_cod_database_code 2205858

loop_
_symmetry_equiv_pos_as_xyz
'x, y, z'
'-x, y, -z'
'x+1/2, y+1/2, z'
'-x+1/2, y+1/2, -z'
'-x, -y, -z'
'x, -y, z'
'-x+1/2, -y+1/2, -z'
'x+1/2, -y+1/2, z'

loop_
_atom_site_label
_atom_site_fract_x
_atom_site_fract_y
_atom_site_fract_z
_atom_site_U_iso_or_equiv
_atom_site_adp_type
_atom_site_calc_flag
_atom_site_refinement_flags
_atom_site_occupancy
_atom_site_disorder_assembly
_atom_site_disorder_group
_atom_site_type_symbol
Co1 0.7500 0.7500 1.0000 0.0308(5) Uani d S 1 . . Co
N1 0.6739(4) 0.7954(3) 1.0044(9) 0.0338(18) Uani d . 1 . . N
N2 0.6986(4) 0.7448(3) 0.7606(9) 0.0329(18) Uani d . 1 . . N
N3 0.8059(4) 0.8105(3) 0.9479(9) 0.0355(19) Uani d . 1 . . N
H3D 0.7786 0.8393 0.9407 0.043 Uiso calc R 1 . . H
H3E 0.8432 0.8149 1.0414 0.043 Uiso calc R 1 . . H
N4 0.8855(9) 0.8612(6) 0.5921(18) 0.074(6) Uani d P 0.656(19) A 1 N
H4A 0.8866 0.8938 0.5529 0.110 Uiso calc PR 0.656(19) A 1 H
H4B 0.8574 0.8417 0.5091 0.110 Uiso calc PR 0.656(19) A 1 H
H4C 0.9291 0.8478 0.6191 0.110 Uiso calc PR 0.656(19) A 1 H
N4' 0.915(2) 0.8868(14) 0.852(5) 0.114(17) Uani d P 0.344(19) A 2 N
H4'A 0.9081 0.9212 0.8406 0.171 Uiso calc PR 0.344(19) A 2 H
H4'B 0.9545 0.8780 0.8242 0.171 Uiso calc PR 0.344(19) A 2 H
H4'C 0.9177 0.8776 0.9628 0.171 Uiso calc PR 0.344(19) A 2 H
O1 0.6666(4) 0.8201(2) 1.1527(8) 0.0436(18) Uani d . 1 . . O
H1 0.7006 0.8075 1.2249 0.065 Uiso d R 1 . . H
O2 0.7187(4) 0.7121(2) 0.6485(8) 0.0434(18) Uani d . 1 . . O
C1 0.6269(5) 0.8035(3) 0.8575(12) 0.034(2) Uani d . 1 . . C
C2 0.6427(5) 0.7742(4) 0.7116(11) 0.034(2) Uani d . 1 . . C
C3 0.5641(6) 0.8386(4) 0.8375(14) 0.051(3) Uani d . 1 . . C
H3A 0.5656 0.8551 0.9479 0.076 Uiso calc R 1 . . H
H3B 0.5215 0.8183 0.8006 0.076 Uiso calc R 1 . . H
H3C 0.5649 0.8650 0.7510 0.076 Uiso calc R 1 . . H
C4 0.5999(6) 0.7769(4) 0.5268(12) 0.049(3) Uani d . 1 . . C
H4D 0.6305 0.7742 0.4494 0.074 Uiso calc R 1 . . H
H4E 0.5749 0.8097 0.5073 0.074 Uiso calc R 1 . . H
H4F 0.5664 0.7485 0.5042 0.074 Uiso calc R 1 . . H
C5 0.8334(7) 0.8095(4) 0.7898(13) 0.053(3) Uani d . 1 A . C
H5A 0.7963 0.7971 0.6911 0.063 Uiso calc R 1 . . H
H5B 0.8722 0.7845 0.8085 0.063 Uiso calc R 1 . . H
C6 0.8591(8) 0.8615(5) 0.7436(17) 0.061(3) Uani d . 1 . . C
H6A 0.8204 0.8864 0.7256 0.073 Uiso calc PR 0.656(19) A 1 H
H6B 0.8963 0.8737 0.8424 0.073 Uiso calc PR 0.656(19) A 1 H
H6C 0.8709 0.8571 0.6321 0.073 Uiso calc PR 0.344(19) A 2 H
H6D 0.8191 0.8853 0.7227 0.073 Uiso calc PR 0.344(19) A 2 H
Co2 0.68886(10) 1.0000 0.7089(2) 0.0309(5) Uani d S 1 . . Co
Cl1 0.5831(2) 1.0000 0.7681(4) 0.0448(9) Uani d S 1 . . Cl
Cl2 0.7963(2) 1.0000 0.6510(5) 0.0504(10) Uani d S 1 . . Cl
N5 0.6535(4) 0.9521(3) 0.5212(9) 0.0329(18) Uani d . 1 . . N
N6 0.7224(4) 0.9520(3) 0.8923(9) 0.0360(19) Uani d . 1 . . N
O3 0.6575(4) 0.8991(2) 0.5409(9) 0.052(2) Uani d . 1 . . O
H3 0.6800 0.8985 0.6443 0.077 Uiso d R 1 . . H
O4 0.7164(4) 0.9002(2) 0.8642(8) 0.0472(19) Uani d . 1 . . O
C7 0.6218(5) 0.9710(3) 0.3701(12) 0.034(2) Uani d . 1 . . C
C8 0.5877(6) 0.9392(4) 0.2131(12) 0.045(3) Uani d . 1 . . C
H8A 0.6006 0.9529 0.1121 0.067 Uiso calc R 1 . . H
H8B 0.5372 0.9407 0.1939 0.067 Uiso calc R 1 . . H
H8C 0.6032 0.9034 0.2319 0.067 Uiso calc R 1 . . H
C9 0.7518(6) 0.9712(4) 1.0451(12) 0.038(2) Uani d . 1 . . C
C10 0.7825(7) 0.9383(4) 1.2025(13) 0.057(3) Uani d . 1 . . C
H10A 0.7854 0.9585 1.3069 0.085 Uiso calc R 1 . . H
H10B 0.8290 0.9269 1.1997 0.085 Uiso calc R 1 . . H
H10C 0.7528 0.9083 1.2022 0.085 Uiso calc R 1 . . H
Cl3 0.5488(7) 0.6600(6) 0.7525(15) 0.099(5) Uani d P 0.58(4) B 3 Cl
Cl3' 0.5391(19) 0.684(2) 0.805(7) 0.29(2) Uani d P 0.42(4) B 4 Cl
O101 1.043(5) 1.0000 0.975(13) 0.18(4) Uani d SPD 0.25 . . O
H101 1.0167 1.0000 0.8754 0.276 Uiso d SPRD 0.25 . . H
H102 1.0859 1.0000 0.9837 0.276 Uiso d SPRD 0.25 . . H
O102 0.960(4) 0.9544(19) 0.554(10) 0.22(3) Uani d PD 0.25 . . O
H103 0.9194 0.9587 0.4811 0.329 Uiso d PRD 0.25 . . H
H104 0.9813 0.9213 0.5391 0.329 Uiso d PRD 0.25 . . H

loop_
_atom_site_aniso_label
_atom_site_aniso_U_11
_atom_site_aniso_U_22
_atom_site_aniso_U_33
_atom_site_aniso_U_12
_atom_site_aniso_U_13
_atom_site_aniso_U_23
Co1 0.0409(12) 0.0315(10) 0.0204(9) 0.0120(9) 0.0084(7) -0.0003(7)
N1 0.043(5) 0.034(4) 0.026(4) 0.012(4) 0.012(4) -0.003(3)
N2 0.044(5) 0.035(4) 0.021(4) 0.008(4) 0.009(3) -0.003(3)
N3 0.048(6) 0.034(4) 0.024(4) 0.011(4) 0.008(3) 0.000(3)
N4 0.106(16) 0.074(11) 0.044(10) -0.017(10) 0.026(9) 0.005(7)
N4' 0.16(5) 0.10(3) 0.11(3) -0.07(3) 0.07(3) -0.02(2)
O1 0.053(5) 0.048(4) 0.030(4) 0.019(4) 0.012(3) -0.006(3)
O2 0.060(5) 0.045(4) 0.025(3) 0.012(4) 0.013(3) -0.008(3)
C1 0.036(6) 0.034(5) 0.033(5) 0.006(4) 0.009(4) 0.002(4)
C2 0.039(6) 0.033(5) 0.027(5) 0.007(5) 0.002(4) 0.003(4)
C3 0.049(8) 0.051(7) 0.050(7) 0.019(6) 0.010(5) -0.003(5)
C4 0.049(7) 0.062(7) 0.031(6) 0.012(6) 0.001(5) 0.001(5)
C5 0.075(9) 0.050(7) 0.040(6) 0.003(6) 0.027(6) -0.003(5)
C6 0.071(10) 0.056(8) 0.065(8) 0.009(7) 0.033(7) 0.008(6)
Co2 0.0413(12) 0.0265(9) 0.0258(9) 0.000 0.0100(8) 0.000
Cl1 0.045(2) 0.051(2) 0.041(2) 0.000 0.0162(17) 0.000
Cl2 0.048(3) 0.065(3) 0.043(2) 0.000 0.0193(17) 0.000
N5 0.045(5) 0.020(4) 0.034(4) 0.000(4) 0.011(4) -0.001(3)
N6 0.048(6) 0.029(4) 0.032(4) 0.004(4) 0.011(4) 0.001(3)
O3 0.084(6) 0.025(4) 0.041(4) 0.003(4) 0.006(4) -0.002(3)
O4 0.069(6) 0.029(4) 0.042(4) 0.009(3) 0.009(4) 0.003(3)
C7 0.040(6) 0.031(5) 0.034(5) -0.001(4) 0.014(4) 0.000(4)
C8 0.060(8) 0.037(6) 0.033(5) -0.001(5) 0.006(5) -0.005(4)
C9 0.045(7) 0.041(5) 0.029(5) 0.005(5) 0.011(5) 0.001(4)
C10 0.076(9) 0.056(7) 0.035(6) 0.011(6) 0.007(6) 0.002(5)
Cl3 0.065(6) 0.171(11) 0.058(6) -0.024(6) 0.013(4) -0.005(6)
Cl3' 0.14(2) 0.34(4) 0.30(3) -0.14(2) -0.12(2) 0.23(3)
O101 0.21(12) 0.12(6) 0.22(9) 0.000 0.05(9) 0.000
O102 0.27(11) 0.08(3) 0.33(10) -0.03(4) 0.11(7) 0.05(5)

loop_
_atom_type_symbol
_atom_type_description
_atom_type_scat_dispersion_real
_atom_type_scat_dispersion_imag
_atom_type_scat_source
C C 0.0033 0.0016 'International Tables Vol C Tables 4.2.6.8 and 6.1.1.4'
H H 0.0000 0.0000 'International Tables Vol C Tables 4.2.6.8 and 6.1.1.4'
N N 0.0061 0.0033 'International Tables Vol C Tables 4.2.6.8 and 6.1.1.4'
O O 0.0106 0.0060 'International Tables Vol C Tables 4.2.6.8 and 6.1.1.4'
Cl Cl 0.1484 0.1585 'International Tables Vol C Tables 4.2.6.8 and 6.1.1.4'
Co Co 0.3494 0.9721 'International Tables Vol C Tables 4.2.6.8 and 6.1.1.4'

loop_
_geom_angle_atom_site_label_1
_geom_angle_atom_site_label_2
_geom_angle_atom_site_label_3
_geom_angle_site_symmetry_1
_geom_angle_site_symmetry_3
_geom_angle
_geom_angle_publ_flag
N1 Co1 N1 . 7_667 180.000(2) ?
N1 Co1 N2 . 7_667 99.0(3) ?
N1 Co1 N2 7_667 7_667 81.0(3) ?
N1 Co1 N2 . . 81.0(3) yes
N1 Co1 N2 7_667 . 99.0(3) ?
N2 Co1 N2 7_667 . 180.000(2) ?
N1 Co1 N3 . . 90.2(3) yes
N1 Co1 N3 7_667 . 89.8(3) ?
N2 Co1 N3 7_667 . 88.4(3) ?
N2 Co1 N3 . . 91.6(3) yes
N1 Co1 N3 . 7_667 89.8(3) ?
N1 Co1 N3 7_667 7_667 90.2(3) ?
N2 Co1 N3 7_667 7_667 91.6(3) ?
N2 Co1 N3 . 7_667 88.4(3) ?
N3 Co1 N3 . 7_667 180.000(2) ?
C1 N1 O1 . . 119.0(8) ?
C1 N1 Co1 . . 117.5(6) ?
O1 N1 Co1 . . 123.5(6) ?
C2 N2 O2 . . 121.8(7) ?
C2 N2 Co1 . . 116.4(6) ?
O2 N2 Co1 . . 121.8(6) ?
C5 N3 Co1 . . 119.8(6) ?
C5 N3 H3D . . 107.4 ?
Co1 N3 H3D . . 107.4 ?
C5 N3 H3E . . 107.4 ?
Co1 N3 H3E . . 107.4 ?
H3D N3 H3E . . 106.9 ?
C6 N4 H4A . . 109.5 ?
C6 N4 H4B . . 109.5 ?
C6 N4 H4C . . 109.5 ?
C6 N4' H4'A . . 109.5 ?
C6 N4' H4'B . . 109.5 ?
H4'A N4' H4'B . . 109.5 ?
C6 N4' H4'C . . 109.5 ?
H4'A N4' H4'C . . 109.5 ?
H4'B N4' H4'C . . 109.5 ?
N1 O1 H1 . . 99.8 ?
N1 C1 C2 . . 111.9(8) ?
N1 C1 C3 . . 124.4(8) ?
C2 C1 C3 . . 123.7(8) ?
N2 C2 C1 . . 113.0(8) ?
N2 C2 C4 . . 122.6(8) ?
C1 C2 C4 . . 124.4(9) ?
C1 C3 H3A . . 109.5 ?
C1 C3 H3B . . 109.5 ?
H3A C3 H3B . . 109.5 ?
C1 C3 H3C . . 109.5 ?
H3A C3 H3C . . 109.5 ?
H3B C3 H3C . . 109.5 ?
C2 C4 H4D . . 109.5 ?
C2 C4 H4E . . 109.5 ?
H4D C4 H4E . . 109.5 ?
C2 C4 H4F . . 109.5 ?
H4D C4 H4F . . 109.5 ?
H4E C4 H4F . . 109.5 ?
N3 C5 C6 . . 114.0(9) ?
N3 C5 H5A . . 108.8 ?
C6 C5 H5A . . 108.8 ?
N3 C5 H5B . . 108.8 ?
C6 C5 H5B . . 108.8 ?
H5A C5 H5B . . 107.7 ?
N4' C6 N4 . . 97.4(18) ?
N4' C6 C5 . . 122.0(19) ?
N4 C6 C5 . . 114.6(11) ?
N4' C6 H6A . . 104.3 ?
N4 C6 H6A . . 108.6 ?
C5 C6 H6A . . 108.6 ?
N4 C6 H6B . . 108.6 ?
C5 C6 H6B . . 108.6 ?
H6A C6 H6B . . 107.6 ?
N4' C6 H6C . . 106.8 ?
C5 C6 H6C . . 106.8 ?
H6A C6 H6C . . 107.5 ?
H6B C6 H6C . . 117.5 ?
N4' C6 H6D . . 106.8 ?
N4 C6 H6D . . 108.2 ?
C5 C6 H6D . . 106.8 ?
H6B C6 H6D . . 109.9 ?
H6C C6 H6D . . 106.7 ?
N6 Co2 N6 6_575 . 81.3(5) ?
N6 Co2 N5 6_575 . 179.0(4) ?
N6 Co2 N5 . . 99.5(3) yes
N6 Co2 N5 6_575 6_575 99.5(3) ?
N6 Co2 N5 . 6_575 179.0(4) ?
N5 Co2 N5 . 6_575 79.7(4) ?
N6 Co2 Cl1 6_575 . 89.9(3) ?
N6 Co2 Cl1 . . 89.9(3) yes
N5 Co2 Cl1 . . 89.5(3) yes
N5 Co2 Cl1 6_575 . 89.5(3) ?
N6 Co2 Cl2 6_575 . 89.8(3) ?
N6 Co2 Cl2 . . 89.8(3) yes
N5 Co2 Cl2 . . 90.8(3) yes
N5 Co2 Cl2 6_575 . 90.8(3) ?
Cl1 Co2 Cl2 . . 179.59(16) yes
C7 N5 O3 . . 118.6(7) ?
C7 N5 Co2 . . 118.1(6) ?
O3 N5 Co2 . . 123.3(6) ?
C9 N6 O4 . . 121.9(7) ?
C9 N6 Co2 . . 117.0(6) ?
O4 N6 Co2 . . 121.1(6) ?
N5 O3 H3 . . 97.6 ?
N5 C7 C7 . 6_575 112.0(5) ?
N5 C7 C8 . . 124.9(8) ?
C7 C7 C8 6_575 . 123.1(5) ?
C7 C8 H8A . . 109.5 ?
C7 C8 H8B . . 109.5 ?
H8A C8 H8B . . 109.5 ?
C7 C8 H8C . . 109.5 ?
H8A C8 H8C . . 109.5 ?
H8B C8 H8C . . 109.5 ?
N6 C9 C9 . 6_575 112.3(5) ?
N6 C9 C10 . . 123.4(9) ?
C9 C9 C10 6_575 . 124.3(6) ?
C9 C10 H10A . . 109.5 ?
C9 C10 H10B . . 109.5 ?
H10A C10 H10B . . 109.5 ?
C9 C10 H10C . . 109.5 ?
H10A C10 H10C . . 109.5 ?
H10B C10 H10C . . 109.5 ?
H101 O101 H102 . . 117.3 ?
H103 O102 H104 . . 112.4 ?

loop_
_geom_bond_atom_site_label_1
_geom_bond_atom_site_label_2
_geom_bond_site_symmetry_2
_geom_bond_distance
_geom_bond_publ_flag
Co1 N1 . 1.892(7) yes
Co1 N1 7_667 1.892(7) ?
Co1 N2 7_667 1.900(7) ?
Co1 N2 . 1.900(7) yes
Co1 N3 . 1.993(8) yes
Co1 N3 7_667 1.993(8) ?
N1 C1 . 1.296(11) ?
N1 O1 . 1.366(8) ?
N2 C2 . 1.299(11) ?
N2 O2 . 1.344(9) ?
N3 C5 . 1.478(11) ?
N3 H3D . 0.9000 ?
N3 H3E . 0.9000 ?
N4 C6 . 1.416(16) ?
N4 H4A . 0.8900 ?
N4 H4B . 0.8900 ?
N4 H4C . 0.8900 ?
N4' C6 . 1.36(4) ?
N4' H4'A . 0.8900 ?
N4' H4'B . 0.8900 ?
N4' H4'C . 0.8900 ?
O1 H1 . 0.8202 ?
C1 C2 . 1.470(12) ?
C1 C3 . 1.492(13) ?
C2 C4 . 1.483(12) ?
C3 H3A . 0.9600 ?
C3 H3B . 0.9600 ?
C3 H3C . 0.9600 ?
C4 H4D . 0.9600 ?
C4 H4E . 0.9600 ?
C4 H4F . 0.9600 ?
C5 C6 . 1.496(15) ?
C5 H5A . 0.9700 ?
C5 H5B . 0.9700 ?
C6 H6A . 0.9700 ?
C6 H6B . 0.9700 ?
C6 H6C . 0.9700 ?
C6 H6D . 0.9700 ?
Co2 N6 6_575 1.879(7) ?
Co2 N6 . 1.879(7) yes
Co2 N5 . 1.906(7) yes
Co2 N5 6_575 1.906(7) ?
Co2 Cl1 . 2.230(4) yes
Co2 Cl2 . 2.258(4) yes
N5 C7 . 1.286(11) ?
N5 O3 . 1.362(8) ?
N6 C9 . 1.290(11) ?
N6 O4 . 1.340(9) ?
O3 H3 . 0.8200 ?
C7 C7 6_575 1.478(17) ?
C7 C8 . 1.486(12) ?
C8 H8A . 0.9600 ?
C8 H8B . 0.9600 ?
C8 H8C . 0.9600 ?
C9 C9 6_575 1.468(19) ?
C9 C10 . 1.490(13) ?
C10 H10A . 0.9600 ?
C10 H10B . 0.9600 ?
C10 H10C . 0.9600 ?
O101 H101 . 0.8206 ?
O101 H102 . 0.8203 ?
O102 H103 . 0.8628 ?
O102 H104 . 0.9590 ?

loop_
_geom_hbond_atom_site_label_D
_geom_hbond_atom_site_label_H
_geom_hbond_atom_site_label_A
_geom_hbond_site_symmetry_A
_geom_hbond_distance_DH
_geom_hbond_distance_HA
_geom_hbond_distance_DA
_geom_hbond_angle_DHA
_geom_hbond_publ_flag
N3 H3D O4 . 0.90 1.97 2.851(10) 166 no
N4 H4A O102 . 0.89 2.11 2.85(5) 140 no
N4 H4B O2 7_666 0.89 2.16 3.041(17) 168 no
O1 H1 O2 7_667 0.82 1.71 2.518(10) 168 yes
O1 H1 N2 7_667 0.82 2.36 3.034(10) 141 no
O3 H3 O4 . 0.82 1.70 2.512(9) 172 yes
O3 H3 N6 . 0.82 2.35 3.048(10) 143 no

loop_
_geom_torsion_atom_site_label_1
_geom_torsion_atom_site_label_2
_geom_torsion_atom_site_label_3
_geom_torsion_atom_site_label_4
_geom_torsion_site_symmetry_1
_geom_torsion_site_symmetry_4
_geom_torsion
N2 Co1 N1 C1 7_667 . 177.8(7)
N2 Co1 N1 C1 . . -2.2(7)
N3 Co1 N1 C1 . . 89.4(7)
N3 Co1 N1 C1 7_667 . -90.6(7)
N2 Co1 N1 O1 7_667 . -1.6(7)
N2 Co1 N1 O1 . . 178.4(7)
N3 Co1 N1 O1 . . -90.0(7)
N3 Co1 N1 O1 7_667 . 90.0(7)
N1 Co1 N2 C2 . . 3.7(7)
N1 Co1 N2 C2 7_667 . -176.3(7)
N3 Co1 N2 C2 . . -86.3(7)
N3 Co1 N2 C2 7_667 . 93.7(7)
N1 Co1 N2 O2 . . -175.7(7)
N1 Co1 N2 O2 7_667 . 4.3(7)
N3 Co1 N2 O2 . . 94.3(7)
N3 Co1 N2 O2 7_667 . -85.7(7)
N1 Co1 N3 C5 . . -123.7(8)
N1 Co1 N3 C5 7_667 . 56.3(8)
N2 Co1 N3 C5 7_667 . 137.3(8)
N2 Co1 N3 C5 . . -42.7(8)
O1 N1 C1 C2 . . 179.9(7)
Co1 N1 C1 C2 . . 0.5(11)
O1 N1 C1 C3 . . 0.2(14)
Co1 N1 C1 C3 . . -179.3(8)
O2 N2 C2 C1 . . 175.1(8)
Co1 N2 C2 C1 . . -4.3(10)
O2 N2 C2 C4 . . -4.5(14)
Co1 N2 C2 C4 . . 176.1(8)
N1 C1 C2 N2 . . 2.5(12)
C3 C1 C2 N2 . . -177.7(9)
N1 C1 C2 C4 . . -178.0(9)
C3 C1 C2 C4 . . 1.8(15)
Co1 N3 C5 C6 . . 166.4(8)
N3 C5 C6 N4' . . 63(3)
N3 C5 C6 N4 . . -179.8(12)
N6 Co2 N5 C7 . . 176.4(7)
N5 Co2 N5 C7 6_575 . -3.0(9)
Cl1 Co2 N5 C7 . . 86.6(7)
Cl2 Co2 N5 C7 . . -93.7(7)
N6 Co2 N5 O3 . . -1.0(8)
N5 Co2 N5 O3 6_575 . 179.7(5)
Cl1 Co2 N5 O3 . . -90.8(7)
Cl2 Co2 N5 O3 . . 89.0(7)
N6 Co2 N6 C9 6_575 . -1.4(9)
N5 Co2 N6 C9 . . 179.3(7)
Cl1 Co2 N6 C9 . . -91.3(7)
Cl2 Co2 N6 C9 . . 88.5(7)
N6 Co2 N6 O4 6_575 . 179.1(5)
N5 Co2 N6 O4 . . -0.2(8)
Cl1 Co2 N6 O4 . . 89.2(7)
Cl2 Co2 N6 O4 . . -91.1(7)
O3 N5 C7 C7 . 6_575 179.9(6)
Co2 N5 C7 C7 . 6_575 2.5(7)
O3 N5 C7 C8 . . 1.1(15)
Co2 N5 C7 C8 . . -176.4(8)
O4 N6 C9 C9 . 6_575 -179.4(6)
Co2 N6 C9 C9 . 6_575 1.1(7)
O4 N6 C9 C10 . . 1.0(15)
Co2 N6 C9 C10 . . -178.5(8)
